data_1505053
loop_
_publ_author_name
'Ueda, T.'
'Kurokawa, K.'
'Eguchi, T.'
'Kachi-Terajima, C.'
'Takamizawa, S.'

_publ_section_title
;
 Local Structure and Xenon Adsorption Behavior of Metal-Organic Framework
 System [M2(O2CPh)4(pyz)]n (M = Rh and Cu) As Studied with Use of
 Single-Crystal X-ray Diffraction, Adsorption Isotherm, and Xenon-129 NMR
;
_journal_issue 3
_journal_name_full 'Journal of Physical Chemistry C'
_journal_page_first 1524
_journal_paper_doi 10.1021/jp065321x
_journal_volume 111
_journal_year 2007
_chemical_formula_sum 'C32 H24 Ar1.15 N2 O8 Rh2'
_chemical_formula_weight 816.29
_chemical_name_systematic
; 
 ? 
;
_space_group_IT_number 2
_symmetry_cell_setting triclinic
_symmetry_space_group_name_Hall '-P 1'
_symmetry_space_group_name_H-M 'P -1'
_atom_sites_solution_hydrogens geom
_atom_sites_solution_primary direct
_atom_sites_solution_secondary difmap
_audit_creation_method SHELXL-97
_cell_angle_alpha 72.139(5)
_cell_angle_beta 64.783(5)
_cell_angle_gamma 62.722(5)
_cell_formula_units_Z 1
_cell_length_a 9.588(2)
_cell_length_b 10.322(3)
_cell_length_c 10.861(3)
_cell_measurement_temperature 298
_cell_volume 856.0(4)
_computing_cell_refinement 'Bruker SMART'
_computing_data_collection 'Bruker SMART'
_computing_data_reduction 'Bruker SAINT'
_computing_molecular_graphics 'Bruker SHELXTL'
_computing_publication_material 'Bruker SHELXTL'
_computing_structure_refinement 'SHELXL-97 (Sheldrick, 1997)'
_computing_structure_solution 'SHELXS-97 (Sheldrick, 1990)'
_diffrn_ambient_temperature 298
_diffrn_detector_area_resol_mean 8.366
_diffrn_measured_fraction_theta_full 0.992
_diffrn_measured_fraction_theta_max 0.992
_diffrn_measurement_device_type 'CCD area detector'
_diffrn_measurement_method 'phi and omega scans'
_diffrn_radiation_monochromator graphite
_diffrn_radiation_source 'fine-focus sealed tube'
_diffrn_radiation_type MoK\a
_diffrn_radiation_wavelength 0.71073
_diffrn_reflns_av_R_equivalents 0.0511
_diffrn_reflns_av_sigmaI/netI 0.0964
_diffrn_reflns_limit_h_max 9
_diffrn_reflns_limit_h_min -9
_diffrn_reflns_limit_k_max 10
_diffrn_reflns_limit_k_min -7
_diffrn_reflns_limit_l_max 10
_diffrn_reflns_limit_l_min -10
_diffrn_reflns_number 3229
_diffrn_reflns_theta_full 20.80
_diffrn_reflns_theta_max 20.80
_diffrn_reflns_theta_min 2.09
_exptl_absorpt_coefficient_mu 1.126
_exptl_absorpt_correction_T_max 0.9563
_exptl_absorpt_correction_T_min 0.7660
_exptl_absorpt_correction_type empirical
_exptl_absorpt_process_details
;
SADABS; sheldrick, 1996
;
_exptl_crystal_colour red
_exptl_crystal_density_diffrn 1.584
_exptl_crystal_density_method 'not measured'
_exptl_crystal_description plate
_exptl_crystal_F_000 405
_exptl_crystal_size_max 0.25
_exptl_crystal_size_mid 0.20
_exptl_crystal_size_min 0.04
_refine_diff_density_max 0.806
_refine_diff_density_min -1.018
_refine_diff_density_rms 0.248
_refine_ls_extinction_method none
_refine_ls_goodness_of_fit_ref 1.015
_refine_ls_hydrogen_treatment constr
_refine_ls_matrix_type full
_refine_ls_number_parameters 209
_refine_ls_number_reflns 1778
_refine_ls_number_restraints 323
_refine_ls_restrained_S_all 0.997
_refine_ls_R_factor_all 0.1034
_refine_ls_R_factor_gt 0.0606
_refine_ls_shift/su_max 0.000
_refine_ls_shift/su_mean 0.000
_refine_ls_structure_factor_coef Fsqd
_refine_ls_weighting_details 'calc w=1/[\s^2^(Fo^2^)+(0.1042P)^2^+0.0000P] where P=(Fo^2^+2Fc^2^)/3'
_refine_ls_weighting_scheme calc
_refine_ls_wR_factor_gt 0.1399
_refine_ls_wR_factor_ref 0.1777
_reflns_number_gt 1138
_reflns_number_total 1778
_reflns_threshold_expression >2sigma(I)
_cod_data_source_file jp065321xsi20060817_041827.cif
_cod_data_source_block 306201_1a_Ar
_cod_depositor_comments
;
The following automatic conversions were performed:

'_symmetry_cell_setting' value 'Triclinic' changed to 'triclinic'
according to /home/saulius/struct/CIF-dictionaries/cif_core.dic
dictionary named 'cif_core.dic' version 2.4.1 from 2010-06-29.

Automatic conversion script
Id: cif_fix_values 1715 2011-07-08 13:25:40Z adriana 
;
_cod_original_sg_symbol_H-M P-1
_cod_database_code 1505053

loop_
_symmetry_equiv_pos_as_xyz
'x, y, z'
'-x, -y, -z'

loop_
_atom_site_label
_atom_site_type_symbol
_atom_site_fract_x
_atom_site_fract_y
_atom_site_fract_z
_atom_site_U_iso_or_equiv
_atom_site_adp_type
_atom_site_occupancy
_atom_site_symmetry_multiplicity
_atom_site_calc_flag
_atom_site_refinement_flags
Ar1S Ar 0.649(2) 0.172(2) 0.4582(16) 0.224(11) Uani 0.58(2) 1 d PU
C1 C 0.8264(16) 0.2626(15) 0.0766(13) 0.0440(17) Uani 1 1 d U
C2 C 0.7303(13) 0.4118(13) 0.1177(14) 0.0480(18) Uani 1 1 d DU
C3 C 0.8066(14) 0.4853(13) 0.1371(14) 0.052(2) Uani 1 1 d DU
H3 H 0.9207 0.4423 0.1214 0.063 Uiso 1 1 calc R
C4 C 0.7150(13) 0.6221(13) 0.1797(15) 0.057(2) Uani 1 1 d DU
H4 H 0.7676 0.6734 0.1890 0.069 Uiso 1 1 calc R
C5 C 0.5449(14) 0.6826(13) 0.2084(14) 0.059(2) Uani 1 1 d DU
H5 H 0.4818 0.7724 0.2422 0.071 Uiso 1 1 calc R
C6 C 0.4685(14) 0.6113(13) 0.1876(14) 0.058(2) Uani 1 1 d DU
H6 H 0.3543 0.6543 0.2036 0.069 Uiso 1 1 calc R
C7 C 0.5604(13) 0.4761(13) 0.1430(14) 0.052(2) Uani 1 1 d DU
H7 H 0.5080 0.4274 0.1297 0.063 Uiso 1 1 calc R
C8 C 0.9441(18) -0.1250(16) 0.2562(16) 0.0563(19) Uani 1 1 d U
C9 C 0.9192(17) -0.2040(16) 0.4007(13) 0.068(2) Uani 1 1 d DU
C10 C 1.0178(15) -0.2166(14) 0.4679(13) 0.076(2) Uani 1 1 d DU
H10 H 1.0999 -0.1773 0.4250 0.091 Uiso 1 1 calc R
C11 C 0.9937(17) -0.2884(16) 0.6001(14) 0.080(2) Uani 1 1 d DU
H11 H 1.0561 -0.2936 0.6489 0.096 Uiso 1 1 calc R
C12 C 0.8808(18) -0.3511(17) 0.6593(13) 0.082(2) Uani 1 1 d DU
H12 H 0.8740 -0.4082 0.7450 0.098 Uiso 1 1 calc R
C13 C 0.7771(18) -0.3326(17) 0.5964(14) 0.080(2) Uani 1 1 d DU
H13 H 0.6912 -0.3673 0.6422 0.096 Uiso 1 1 calc R
C14 C 0.8000(17) -0.2613(17) 0.4630(14) 0.075(2) Uani 1 1 d DU
H14 H 0.7337 -0.2528 0.4163 0.091 Uiso 1 1 calc R
C15 C 1.3529(16) 0.0676(14) 0.0877(13) 0.038(2) Uani 1 1 d DU
H15 H 1.2514 0.1130 0.1527 0.046 Uiso 1 1 calc R
C16 C 1.5034(14) -0.0659(14) -0.0883(13) 0.039(2) Uani 1 1 d DU
H16 H 1.5095 -0.1161 -0.1495 0.047 Uiso 1 1 calc R
N1 N 1.3573(12) 0.0059(12) -0.0035(11) 0.037(2) Uani 1 1 d DU
O1 O 0.9828(9) 0.2061(9) 0.0594(8) 0.0410(17) Uani 1 1 d DU
O2 O 0.7517(10) 0.1991(9) 0.0598(8) 0.0434(18) Uani 1 1 d U
O3 O 1.0699(11) -0.0917(10) 0.1996(9) 0.0525(19) Uani 1 1 d DU
O4 O 0.8384(11) -0.0985(10) 0.2007(9) 0.0519(19) Uani 1 1 d U
Rh1 Rh 1.12318(13) 0.00365(13) -0.00170(13) 0.0386(5) Uani 1 1 d DU

loop_
_atom_site_aniso_label
_atom_site_aniso_U_11
_atom_site_aniso_U_22
_atom_site_aniso_U_33
_atom_site_aniso_U_23
_atom_site_aniso_U_13
_atom_site_aniso_U_12
Ar1S 0.223(11) 0.224(11) 0.219(11) -0.032(3) -0.075(5) -0.080(5)
C1 0.042(2) 0.046(2) 0.047(2) -0.0066(17) -0.0167(17) -0.0172(17)
C2 0.048(2) 0.049(2) 0.050(2) -0.0067(17) -0.0177(17) -0.0191(17)
C3 0.053(2) 0.052(2) 0.052(2) -0.0069(19) -0.0179(19) -0.0200(19)
C4 0.058(2) 0.055(3) 0.056(3) -0.0067(19) -0.0178(19) -0.0211(19)
C5 0.059(3) 0.056(3) 0.058(3) -0.006(2) -0.0180(19) -0.0204(19)
C6 0.056(2) 0.056(3) 0.057(3) -0.006(2) -0.0183(19) -0.0197(19)
C7 0.051(2) 0.053(2) 0.053(2) -0.0067(19) -0.0183(19) -0.0198(19)
C8 0.056(2) 0.059(2) 0.058(2) -0.0072(18) -0.0207(17) -0.0249(17)
C9 0.068(2) 0.069(2) 0.068(2) -0.0081(17) -0.0236(17) -0.0275(17)
C10 0.074(3) 0.076(3) 0.073(3) -0.007(2) -0.0254(19) -0.0270(19)
C11 0.079(3) 0.080(3) 0.077(3) -0.008(2) -0.026(2) -0.028(2)
C12 0.081(3) 0.081(3) 0.079(3) -0.008(2) -0.026(2) -0.030(2)
C13 0.080(3) 0.079(3) 0.078(3) -0.008(2) -0.025(2) -0.031(2)
C14 0.075(3) 0.076(3) 0.074(3) -0.008(2) -0.0247(19) -0.0297(19)
C15 0.037(3) 0.039(3) 0.040(3) -0.007(2) -0.013(2) -0.015(2)
C16 0.039(3) 0.039(3) 0.041(3) -0.006(2) -0.014(2) -0.015(2)
N1 0.038(3) 0.038(3) 0.039(3) -0.0062(19) -0.0136(19) -0.0151(19)
O1 0.037(2) 0.045(3) 0.047(3) -0.007(2) -0.017(2) -0.018(2)
O2 0.040(2) 0.046(3) 0.047(3) -0.007(2) -0.017(2) -0.016(2)
O3 0.051(3) 0.057(3) 0.054(3) -0.007(2) -0.020(2) -0.024(2)
O4 0.052(3) 0.056(3) 0.054(3) -0.006(2) -0.019(2) -0.025(2)
Rh1 0.0211(6) 0.0481(8) 0.0540(8) -0.0090(6) -0.0161(5) -0.0146(5)

loop_
_atom_type_symbol
_atom_type_description
_atom_type_scat_dispersion_real
_atom_type_scat_dispersion_imag
_atom_type_scat_source
C C 0.0033 0.0016 'International Tables Vol C Tables 4.2.6.8 and 6.1.1.4'
H H 0.0000 0.0000 'International Tables Vol C Tables 4.2.6.8 and 6.1.1.4'
Ar Ar 0.1743 0.2003 'International Tables Vol C Tables 4.2.6.8 and 6.1.1.4'
N N 0.0061 0.0033 'International Tables Vol C Tables 4.2.6.8 and 6.1.1.4'
O O 0.0106 0.0060 'International Tables Vol C Tables 4.2.6.8 and 6.1.1.4'
Rh Rh -1.1178 0.9187 'International Tables Vol C Tables 4.2.6.8 and 6.1.1.4'

loop_
_geom_angle_atom_site_label_1
_geom_angle_atom_site_label_2
_geom_angle_atom_site_label_3
_geom_angle
_geom_angle_site_symmetry_1
_geom_angle_site_symmetry_3
O2 C1 O1 124.0(12) . .
O2 C1 C2 118.8(11) . .
O1 C1 C2 117.2(11) . .
C3 C2 C7 119.2(8) . .
C3 C2 C1 120.8(10) . .
C7 C2 C1 120.0(10) . .
C2 C3 C4 120.4(8) . .
C3 C4 C5 119.6(8) . .
C6 C5 C4 120.4(9) . .
C5 C6 C7 119.9(8) . .
C6 C7 C2 120.6(8) . .
O3 C8 O4 125.4(15) . .
O3 C8 C9 116.2(13) . .
O4 C8 C9 118.4(13) . .
C14 C9 C10 120.6(9) . .
C14 C9 C8 120.2(11) . .
C10 C9 C8 119.2(11) . .
C9 C10 C11 118.8(9) . .
C12 C11 C10 120.4(9) . .
C11 C12 C13 121.0(10) . .
C12 C13 C14 119.1(9) . .
C9 C14 C13 119.8(9) . .
N1 C15 C16 120.7(11) . 2_855
N1 C16 C15 120.8(11) . 2_855
C15 N1 C16 118.4(11) . .
C15 N1 Rh1 120.8(8) . .
C16 N1 Rh1 120.6(8) . .
C1 O1 Rh1 119.2(8) . .
C1 O2 Rh1 120.6(8) . 2_755
C8 O3 Rh1 119.1(9) . .
C8 O4 Rh1 119.2(10) . 2_755
O2 Rh1 O4 90.9(3) 2_755 2_755
O2 Rh1 O1 176.1(3) 2_755 .
O4 Rh1 O1 89.7(3) 2_755 .
O2 Rh1 O3 89.2(3) 2_755 .
O4 Rh1 O3 176.2(4) 2_755 .
O1 Rh1 O3 90.0(3) . .
O2 Rh1 N1 91.1(3) 2_755 .
O4 Rh1 N1 92.4(4) 2_755 .
O1 Rh1 N1 92.7(3) . .
O3 Rh1 N1 91.4(4) . .
O2 Rh1 Rh1 88.0(2) 2_755 2_755
O4 Rh1 Rh1 88.3(3) 2_755 2_755
O1 Rh1 Rh1 88.2(2) . 2_755
O3 Rh1 Rh1 88.0(3) . 2_755
N1 Rh1 Rh1 178.9(3) . 2_755

loop_
_geom_bond_atom_site_label_1
_geom_bond_atom_site_label_2
_geom_bond_distance
_geom_bond_site_symmetry_2
C1 O2 1.262(13) .
C1 O1 1.284(14) .
C1 C2 1.479(16) .
C2 C3 1.377(11) .
C2 C7 1.381(11) .
C3 C4 1.378(11) .
C4 C5 1.378(11) .
C5 C6 1.367(11) .
C6 C7 1.372(11) .
C8 O3 1.253(15) .
C8 O4 1.277(16) .
C8 C9 1.503(18) .
C9 C14 1.353(12) .
C9 C10 1.364(12) .
C10 C11 1.373(12) .
C11 C12 1.341(12) .
C12 C13 1.348(12) .
C13 C14 1.383(12) .
C15 N1 1.308(12) .
C15 C16 1.373(16) 2_855
C16 N1 1.314(12) .
C16 C15 1.373(16) 2_855
N1 Rh1 2.248(10) .
O1 Rh1 2.032(8) .
O2 Rh1 2.020(8) 2_755
O3 Rh1 2.049(9) .
O4 Rh1 2.030(9) 2_755
Rh1 O2 2.020(8) 2_755
Rh1 O4 2.030(9) 2_755
Rh1 Rh1 2.382(2) 2_755

loop_
_geom_torsion_atom_site_label_1
_geom_torsion_atom_site_label_2
_geom_torsion_atom_site_label_3
_geom_torsion_atom_site_label_4
_geom_torsion
_geom_torsion_site_symmetry_1
_geom_torsion_site_symmetry_4
O2 C1 C2 C3 -179.9(12) . .
O1 C1 C2 C3 0(2) . .
O2 C1 C2 C7 3(2) . .
O1 C1 C2 C7 -177.5(12) . .
C7 C2 C3 C4 -1(2) . .
C1 C2 C3 C4 -177.9(13) . .
C2 C3 C4 C5 3(2) . .
C3 C4 C5 C6 -4(2) . .
C4 C5 C6 C7 3(2) . .
C5 C6 C7 C2 -1(2) . .
C3 C2 C7 C6 0(2) . .
C1 C2 C7 C6 176.8(13) . .
O3 C8 C9 C14 -171.2(12) . .
O4 C8 C9 C14 8(2) . .
O3 C8 C9 C10 9.0(18) . .
O4 C8 C9 C10 -171.7(12) . .
C14 C9 C10 C11 -0.1(15) . .
C8 C9 C10 C11 179.7(13) . .
C9 C10 C11 C12 3.2(16) . .
C10 C11 C12 C13 -7(2) . .
C11 C12 C13 C14 7(2) . .
C10 C9 C14 C13 0(2) . .
C8 C9 C14 C13 -179.4(14) . .
C12 C13 C14 C9 -4(2) . .
C16 C15 N1 C16 4(2) 2_855 .
C16 C15 N1 Rh1 178.5(9) 2_855 .
C15 C16 N1 C15 -4(2) 2_855 .
C15 C16 N1 Rh1 -178.5(9) 2_855 .
O2 C1 O1 Rh1 1.0(17) . .
C2 C1 O1 Rh1 -178.5(9) . .
O1 C1 O2 Rh1 -0.2(17) . 2_755
C2 C1 O2 Rh1 179.3(9) . 2_755
O4 C8 O3 Rh1 -3.4(19) . .
C9 C8 O3 Rh1 175.9(9) . .
O3 C8 O4 Rh1 3.1(19) . 2_755
C9 C8 O4 Rh1 -176.2(9) . 2_755
C1 O1 Rh1 O2 -12(6) . 2_755
C1 O1 Rh1 O4 87.2(10) . 2_755
C1 O1 Rh1 O3 -89.1(10) . .
C1 O1 Rh1 N1 179.5(10) . .
C1 O1 Rh1 Rh1 -1.1(9) . 2_755
C8 O3 Rh1 O2 -86.2(10) . 2_755
C8 O3 Rh1 O4 5(6) . 2_755
C8 O3 Rh1 O1 90.0(10) . .
C8 O3 Rh1 N1 -177.3(10) . .
C8 O3 Rh1 Rh1 1.8(9) . 2_755
C15 N1 Rh1 O2 -143.8(10) . 2_755
C16 N1 Rh1 O2 30.2(11) . 2_755
C15 N1 Rh1 O4 125.3(10) . 2_755
C16 N1 Rh1 O4 -60.8(11) . 2_755
C15 N1 Rh1 O1 35.5(10) . .
C16 N1 Rh1 O1 -150.6(10) . .
C15 N1 Rh1 O3 -54.5(10) . .
C16 N1 Rh1 O3 119.4(10) . .
C15 N1 Rh1 Rh1 -108(15) . 2_755
C16 N1 Rh1 Rh1 66(16) . 2_755
